data_7224174
loop_
_publ_author_name
'Taouss, Christina'
'D\"oring, Cindy'
'Jones, Peter G.'
'Pinkert, Lukas'
'Strey, Mark'

_publ_section_title
;
 Single crystals that spontaneously spawn other single crystals: a ternary
 and a binary adduct of thiourea and 2,5-dimethylpyrazine
;
_journal_issue 10
_journal_name_full CrystEngComm
_journal_page_first 1842
_journal_paper_doi 10.1039/C6CE00100A
_journal_volume 18
_journal_year 2016
_chemical_formula_sum 'C22 H40 N14 S4'
_chemical_formula_weight 628.92
_chemical_name_systematic
;
 ?
;
_space_group_IT_number 2
_symmetry_cell_setting triclinic
_symmetry_space_group_name_Hall '-P 1'
_symmetry_space_group_name_H-M 'P -1'
_atom_sites_solution_hydrogens geom
_atom_sites_solution_primary direct
_atom_sites_solution_secondary difmap
_audit_creation_method SHELXL-97
_audit_update_record
;
2016-01-04 deposited with the CCDC.
2016-02-09 downloaded from the CCDC.
;
_cell_angle_alpha 89.976(4)
_cell_angle_beta 83.248(3)
_cell_angle_gamma 85.245(3)
_cell_formula_units_Z 1
_cell_length_a 7.9939(2)
_cell_length_b 9.0331(4)
_cell_length_c 11.1337(5)
_cell_measurement_reflns_used 16367
_cell_measurement_temperature 100(2)
_cell_measurement_theta_max 29.7500
_cell_measurement_theta_min 2.8890
_cell_volume 795.60(5)
_computing_cell_refinement
;
CrysAlisPro, Agilent Technologies,
Version 1.171.37.35 (release 13-08-2014 CrysAlis171 .NET)
(compiled Aug 13 2014,18:06:01)
;
_computing_data_collection
;
CrysAlisPro, Agilent Technologies,
Version 1.171.37.35 (release 13-08-2014 CrysAlis171 .NET)
(compiled Aug 13 2014,18:06:01)
;
_computing_data_reduction
;
CrysAlisPro, Agilent Technologies,
Version 1.171.37.35 (release 13-08-2014 CrysAlis171 .NET)
(compiled Aug 13 2014,18:06:01)
;
_computing_molecular_graphics 'Bruker XP'
_computing_publication_material SHELXL-97
_computing_structure_refinement 'SHELXL-97 (Sheldrick, 1997)'
_computing_structure_solution 'SHELXS-97 (Sheldrick, 1990)'
_diffrn_ambient_temperature 100(2)
_diffrn_detector_area_resol_mean 16.1419
_diffrn_measured_fraction_theta_full 0.989
_diffrn_measured_fraction_theta_max 0.937
_diffrn_measurement_device_type 'Oxford Diffraction Xcalibur, Eos'
_diffrn_measurement_method '\w scan'
_diffrn_radiation_monochromator graphite
_diffrn_radiation_type MoK\a
_diffrn_radiation_wavelength 0.71073
_diffrn_reflns_av_R_equivalents 0.0488
_diffrn_reflns_av_sigmaI/netI 0.0300
_diffrn_reflns_limit_h_max 11
_diffrn_reflns_limit_h_min -11
_diffrn_reflns_limit_k_max 12
_diffrn_reflns_limit_k_min -12
_diffrn_reflns_limit_l_max 16
_diffrn_reflns_limit_l_min -16
_diffrn_reflns_number 60506
_diffrn_reflns_theta_full 30.00
_diffrn_reflns_theta_max 31.05
_diffrn_reflns_theta_min 2.26
_diffrn_source 'Enhance (Mo) X-ray Source'
_exptl_absorpt_coefficient_mu 0.337
_exptl_absorpt_correction_T_max 1.00000
_exptl_absorpt_correction_T_min 0.96413
_exptl_absorpt_correction_type multi-scan
_exptl_absorpt_process_details
;
CrysAlisPro, Agilent Technologies,
Version 1.171.37.35 (release 13-08-2014 CrysAlis171 .NET)
(compiled Aug 13 2014,18:06:01)
;
_exptl_crystal_colour colourless
_exptl_crystal_density_diffrn 1.313
_exptl_crystal_density_meas ?
_exptl_crystal_density_method 'not measured'
_exptl_crystal_description block
_exptl_crystal_F_000 334
_exptl_crystal_size_max 0.20
_exptl_crystal_size_mid 0.18
_exptl_crystal_size_min 0.07
_refine_diff_density_max 0.453
_refine_diff_density_min -0.253
_refine_diff_density_rms 0.060
_refine_ls_extinction_method none
_refine_ls_goodness_of_fit_ref 1.047
_refine_ls_hydrogen_treatment mixed
_refine_ls_matrix_type full
_refine_ls_number_parameters 216
_refine_ls_number_reflns 4780
_refine_ls_number_restraints 0
_refine_ls_restrained_S_all 1.047
_refine_ls_R_factor_all 0.0499
_refine_ls_R_factor_gt 0.0377
_refine_ls_shift/su_max 0.017
_refine_ls_shift/su_mean 0.000
_refine_ls_structure_factor_coef Fsqd
_refine_ls_weighting_details 'calc w=1/[\s^2^(Fo^2^)+(0.0364P)^2^+0.3936P] where P=(Fo^2^+2Fc^2^)/3'
_refine_ls_weighting_scheme calc
_refine_ls_wR_factor_gt 0.0814
_refine_ls_wR_factor_ref 0.0864
_reflns_number_gt 4081
_reflns_number_total 4780
_reflns_threshold_expression >2sigma(I)
_cod_data_source_file c6ce00100a2.cif
_cod_data_source_block luke
_cod_depositor_comments
;
The following automatic conversions were performed:

'_exptl_crystal_density_meas' value 'not measured' was changed to '?'
- the value is perceived as not measured.

Automatic conversion script
Id: cif_fix_values 4268 2015-11-12 08:31:59Z antanas 

 Adding full bibliography for 7224174--7224176.cif.
;
_cod_database_code 7224174

loop_
_symmetry_equiv_pos_as_xyz
'x, y, z'
'-x, -y, -z'

loop_
_atom_site_label
_atom_site_type_symbol
_atom_site_fract_x
_atom_site_fract_y
_atom_site_fract_z
_atom_site_U_iso_or_equiv
_atom_site_adp_type
_atom_site_occupancy
_atom_site_symmetry_multiplicity
_atom_site_calc_flag
_atom_site_refinement_flags
S1 S 0.62504(4) 0.84409(4) 0.13066(3) 0.01630(8) Uani 1 1 d .
N1 N 0.36274(16) 1.04634(13) 0.16335(11) 0.0189(2) Uani 1 1 d .
H01 H 0.281(2) 1.096(2) 0.2048(17) 0.028(5) Uiso 1 1 d .
H02 H 0.384(2) 1.066(2) 0.0891(17) 0.026(5) Uiso 1 1 d .
C2 C 0.45619(17) 0.94002(14) 0.21296(11) 0.0155(2) Uani 1 1 d .
N3 N 0.41490(16) 0.91166(14) 0.33006(11) 0.0197(2) Uani 1 1 d .
H03 H 0.330(2) 0.960(2) 0.3684(17) 0.030(5) Uiso 1 1 d .
H04 H 0.470(2) 0.844(2) 0.3657(17) 0.028(5) Uiso 1 1 d .
S2 S 0.05360(4) 1.17694(3) 0.37206(3) 0.01550(8) Uani 1 1 d .
N4 N -0.14783(16) 0.95870(14) 0.35859(11) 0.0211(2) Uani 1 1 d .
H05 H -0.212(2) 0.908(2) 0.3221(16) 0.025(4) Uiso 1 1 d .
H06 H -0.120(2) 0.931(2) 0.4267(17) 0.027(5) Uiso 1 1 d .
C5 C -0.07512(16) 1.07116(14) 0.30238(11) 0.0145(2) Uani 1 1 d .
N6 N -0.10694(16) 1.09963(13) 0.18966(11) 0.0191(2) Uani 1 1 d .
H07 H -0.170(2) 1.043(2) 0.1531(17) 0.029(5) Uiso 1 1 d .
H08 H -0.064(2) 1.176(2) 0.1511(17) 0.033(5) Uiso 1 1 d .
N11 N 0.66580(15) 0.48310(13) 0.67659(10) 0.0191(2) Uani 1 1 d .
C12 C 0.55185(17) 0.59893(15) 0.70444(12) 0.0171(3) Uani 1 1 d .
C13 C 0.51737(17) 0.70360(15) 0.61692(12) 0.0178(3) Uani 1 1 d .
H13 H 0.4343 0.7835 0.6385 0.021 Uiso 1 1 calc R
N14 N 0.59621(14) 0.69679(12) 0.50347(10) 0.0167(2) Uani 1 1 d .
C15 C 0.71232(16) 0.58234(14) 0.47656(11) 0.0152(2) Uani 1 1 d .
C16 C 0.74373(18) 0.47613(15) 0.56397(12) 0.0181(3) Uani 1 1 d .
H16 H 0.8247 0.3948 0.5421 0.022 Uiso 1 1 calc R
C17 C 0.46509(19) 0.60864(17) 0.83158(12) 0.0235(3) Uani 1 1 d .
H17A H 0.4314 0.5105 0.8570 0.035 Uiso 1 1 calc R
H17B H 0.3646 0.6792 0.8351 0.035 Uiso 1 1 calc R
H17C H 0.5426 0.6426 0.8856 0.035 Uiso 1 1 calc R
C18 C 0.80799(18) 0.57164(15) 0.35250(12) 0.0199(3) Uani 1 1 d .
H18A H 0.7341 0.6099 0.2933 0.030 Uiso 1 1 calc R
H18B H 0.8465 0.4676 0.3334 0.030 Uiso 1 1 calc R
H18C H 0.9060 0.6305 0.3496 0.030 Uiso 1 1 calc R
N21 N 0.00021(14) 1.35967(12) 0.05160(10) 0.0157(2) Uani 1 1 d .
C22 C -0.07309(16) 1.38822(14) -0.04930(11) 0.0143(2) Uani 1 1 d .
C23 C 0.07204(16) 1.47053(14) 0.09957(11) 0.0151(2) Uani 1 1 d .
H23 H 0.1246 1.4523 0.1710 0.018 Uiso 1 1 calc R
C24 C -0.15370(19) 1.26459(15) -0.10422(12) 0.0198(3) Uani 1 1 d .
H24A H -0.0707 1.1786 -0.1196 0.030 Uiso 1 1 calc R
H24B H -0.1933 1.2978 -0.1806 0.030 Uiso 1 1 calc R
H24C H -0.2498 1.2366 -0.0484 0.030 Uiso 1 1 calc R

loop_
_atom_site_aniso_label
_atom_site_aniso_U_11
_atom_site_aniso_U_22
_atom_site_aniso_U_33
_atom_site_aniso_U_23
_atom_site_aniso_U_13
_atom_site_aniso_U_12
S1 0.01641(17) 0.01769(15) 0.01481(15) 0.00035(11) -0.00271(11) -0.00031(12)
N1 0.0200(6) 0.0202(6) 0.0158(5) 0.0014(4) -0.0019(4) 0.0023(5)
C2 0.0158(6) 0.0151(6) 0.0166(6) -0.0011(4) -0.0036(5) -0.0052(5)
N3 0.0205(6) 0.0208(6) 0.0166(5) 0.0028(4) -0.0002(5) 0.0029(5)
S2 0.01817(17) 0.01353(14) 0.01537(14) 0.00057(11) -0.00333(11) -0.00283(11)
N4 0.0243(6) 0.0208(6) 0.0209(6) 0.0074(5) -0.0093(5) -0.0097(5)
C5 0.0127(6) 0.0133(5) 0.0172(6) 0.0016(4) -0.0021(5) 0.0010(4)
N6 0.0235(6) 0.0169(5) 0.0192(5) 0.0057(4) -0.0084(5) -0.0067(5)
N11 0.0222(6) 0.0184(5) 0.0178(5) 0.0009(4) -0.0066(4) -0.0016(4)
C12 0.0170(6) 0.0190(6) 0.0165(6) -0.0010(5) -0.0051(5) -0.0051(5)
C13 0.0162(6) 0.0171(6) 0.0201(6) -0.0016(5) -0.0032(5) -0.0002(5)
N14 0.0161(6) 0.0168(5) 0.0177(5) 0.0011(4) -0.0044(4) -0.0015(4)
C15 0.0148(6) 0.0157(6) 0.0163(6) -0.0009(4) -0.0049(5) -0.0029(5)
C16 0.0191(7) 0.0169(6) 0.0186(6) -0.0010(5) -0.0052(5) 0.0014(5)
C17 0.0253(8) 0.0276(7) 0.0173(6) -0.0002(5) -0.0011(5) -0.0026(6)
C18 0.0213(7) 0.0199(6) 0.0180(6) 0.0013(5) -0.0008(5) 0.0001(5)
N21 0.0172(6) 0.0164(5) 0.0137(5) 0.0020(4) -0.0022(4) -0.0027(4)
C22 0.0133(6) 0.0165(6) 0.0131(5) 0.0001(4) -0.0007(4) -0.0021(4)
C23 0.0157(6) 0.0175(6) 0.0128(5) 0.0013(4) -0.0037(4) -0.0020(5)
C24 0.0243(7) 0.0172(6) 0.0193(6) -0.0001(5) -0.0062(5) -0.0059(5)

loop_
_atom_type_symbol
_atom_type_description
_atom_type_scat_dispersion_real
_atom_type_scat_dispersion_imag
_atom_type_scat_source
C C 0.0033 0.0016 'International Tables Vol C Tables 4.2.6.8 and 6.1.1.4'
H H 0.0000 0.0000 'International Tables Vol C Tables 4.2.6.8 and 6.1.1.4'
N N 0.0061 0.0033 'International Tables Vol C Tables 4.2.6.8 and 6.1.1.4'
S S 0.1246 0.1234 'International Tables Vol C Tables 4.2.6.8 and 6.1.1.4'

loop_
_geom_angle_atom_site_label_1
_geom_angle_atom_site_label_2
_geom_angle_atom_site_label_3
_geom_angle
_geom_angle_site_symmetry_1
_geom_angle_site_symmetry_3
N1 C2 N3 117.61(13) . .
N1 C2 S1 121.30(10) . .
N3 C2 S1 121.09(10) . .
N6 C5 N4 117.65(12) . .
N6 C5 S2 120.75(10) . .
N4 C5 S2 121.60(10) . .
C16 N11 C12 116.87(12) . .
N11 C12 C13 120.13(12) . .
N11 C12 C17 117.20(12) . .
C13 C12 C17 122.66(12) . .
N14 C13 C12 122.99(12) . .
C15 N14 C13 116.71(11) . .
N14 C15 C16 120.00(12) . .
N14 C15 C18 119.03(12) . .
C16 C15 C18 120.97(12) . .
N11 C16 C15 123.26(12) . .
C23 N21 C22 117.48(11) . .
N21 C22 C23 119.75(11) . 2_585
N21 C22 C24 117.99(11) . .
C23 C22 C24 122.26(11) 2_585 .
N21 C23 C22 122.77(11) . 2_585

loop_
_geom_bond_atom_site_label_1
_geom_bond_atom_site_label_2
_geom_bond_distance
_geom_bond_site_symmetry_2
S1 C2 1.7113(13) .
N1 C2 1.3278(17) .
C2 N3 1.3367(17) .
S2 C5 1.7103(13) .
N4 C5 1.3316(17) .
C5 N6 1.3304(17) .
N11 C16 1.3319(18) .
N11 C12 1.3404(18) .
C12 C13 1.3923(19) .
C12 C17 1.5005(18) .
C13 N14 1.3427(17) .
N14 C15 1.3400(17) .
C15 C16 1.3955(18) .
C15 C18 1.4972(18) .
N21 C23 1.3363(16) .
N21 C22 1.3421(16) .
C22 C23 1.3933(17) 2_585
C22 C24 1.4997(18) .
C23 C22 1.3933(17) 2_585

loop_
_geom_hbond_atom_site_label_D
_geom_hbond_atom_site_label_H
_geom_hbond_atom_site_label_A
_geom_hbond_distance_DH
_geom_hbond_distance_HA
_geom_hbond_distance_DA
_geom_hbond_angle_DHA
_geom_hbond_site_symmetry_A
N1 H01 S2 0.85(2) 2.51(2) 3.3267(13) 162.1(17) .
N1 H02 S1 0.847(19) 2.583(19) 3.4121(13) 166.5(16) 2_675
N3 H03 S2 0.85(2) 2.83(2) 3.5831(13) 150.0(16) .
N3 H04 N14 0.85(2) 2.30(2) 3.1280(17) 165.9(17) .
N4 H05 S1 0.855(19) 2.709(19) 3.4937(13) 153.1(15) 1_455
N4 H06 S2 0.847(19) 2.539(19) 3.3819(13) 173.8(17) 2_576
N6 H07 S1 0.877(19) 2.56(2) 3.3915(13) 157.8(16) 1_455
N6 H08 N21 0.89(2) 2.06(2) 2.9385(16) 171.4(18) .
C23 H23 N11 0.95 2.62 3.4862(17) 151.9 2_676
C24 H24B N11 0.98 2.59 3.5050(18) 155.5 1_464
C18 H18A S1 0.98 2.93 3.8136(14) 150.7 .

loop_
_geom_torsion_atom_site_label_1
_geom_torsion_atom_site_label_2
_geom_torsion_atom_site_label_3
_geom_torsion_atom_site_label_4
_geom_torsion
_geom_torsion_site_symmetry_4
C16 N11 C12 C13 1.14(19) .
C16 N11 C12 C17 -179.24(12) .
N11 C12 C13 N14 -1.4(2) .
C17 C12 C13 N14 179.03(13) .
C12 C13 N14 C15 0.13(19) .
C13 N14 C15 C16 1.22(18) .
C13 N14 C15 C18 -178.16(12) .
C12 N11 C16 C15 0.2(2) .
N14 C15 C16 N11 -1.5(2) .
C18 C15 C16 N11 177.89(13) .
C23 N21 C22 C23 -0.1(2) 2_585
C23 N21 C22 C24 179.82(12) .
C22 N21 C23 C22 0.1(2) 2_585
